data_9000388
loop_
_publ_author_name
'Moore, P. B.'
'Molin-Case J'

_publ_section_title
;Contribution to pegmatite phosphate giant crystal paragenesis: II. The
 crystal chemistry of wyllieite, Na2Fe2Al[PO4]3, a primary phase
;
_journal_name_full 'American Mineralogist'
_journal_page_first 280
_journal_page_last 290
_journal_volume 59
_journal_year 1974
_chemical_compound_source 'Victory mine pegmatite, near Custer, South Dakota, USA'
_chemical_formula_sum 'Al1.5 Ca0.5 Fe4 Mg0.5 Mn0.5 Na2.31 O24 P6'
_chemical_name_mineral Ferrowyllieite
_space_group_IT_number 14
_symmetry_space_group_name_Hall '-P 2yn'
_symmetry_space_group_name_H-M 'P 1 21/n 1'
_cell_angle_alpha 90
_cell_angle_beta 114.52
_cell_angle_gamma 90
_cell_length_a 11.868
_cell_length_b 12.382
_cell_length_c 6.354
_cell_formula_units_Z 2
_cell_volume 849.512
_database_code_amcsd 0000397
_exptl_crystal_density_diffrn 3.700
_cod_original_formula_sum 'Na2.31 Ca.5 Mn.5 Fe4 Mg.5 Al1.5 P6 O24'
_cod_database_code 9000388

loop_
_space_group_symop_operation_xyz
x,y,z
1/2+x,1/2-y,1/2+z
1/2-x,1/2+y,1/2-z
-x,-y,-z

loop_
_atom_site_label
_atom_site_fract_x
_atom_site_fract_y
_atom_site_fract_z
_atom_site_occupancy
_atom_site_U_iso_or_equiv
Na1a 0.50000 0.00000 0.00000 0.91000 0.01520
Ca1b 0.49030 0.00130 0.50450 0.25000 0.00203
Mn1b 0.49030 0.00130 0.50450 0.25000 0.00203
Na2 -0.00040 -0.02180 0.24850 0.70000 0.01520
Fe1 -0.00050 0.26380 0.23660 0.75000 0.00988
Mg1 -0.00050 0.26380 0.23660 0.25000 0.00988
Fe2a 0.27260 -0.35160 0.36260 1.00000 0.01381
Al2b 0.21870 -0.16640 0.64340 0.75000 0.00760
Fe2b 0.21870 -0.16640 0.64340 0.25000 0.00760
P1 -0.00720 -0.28540 0.25920 1.00000 0.00823
P2a 0.23810 -0.11430 0.14570 1.00000 0.00925
P2b 0.23760 0.09710 0.61750 1.00000 0.01026
O1a 0.45310 -0.28890 0.55090 1.00000 0.01355
O1b 0.44980 -0.71700 0.01670 1.00000 0.01241
O2a 0.08200 -0.37370 0.24290 1.00000 0.01608
O2b 0.11040 -0.64900 0.71990 1.00000 0.01811
O3a 0.34320 -0.34700 0.11140 1.00000 0.01646
O3b 0.31890 -0.67330 0.58660 1.00000 0.01659
O4a 0.12190 0.40200 0.28070 1.00000 0.01393
O4b 0.12880 -0.41480 0.85360 1.00000 0.01722
O5a 0.22160 -0.18400 0.32880 1.00000 0.01520
O5b 0.23800 -0.83360 0.81770 1.00000 0.01659
O6a 0.33100 -0.50830 0.38370 1.00000 0.01950
O6b 0.32260 -0.51270 0.88390 1.00000 0.02077

loop_
_cod_related_entry_id
_cod_related_entry_database
_cod_related_entry_code
1 AMCSD 0000397
